data_1513608
loop_
_publ_author_name
'MacMillan, Samantha N.'
'Hill Harman, W.'
'Peters, Jonas C.'

_publ_section_title
;
 Facile Si--H bond activation and hydrosilylation catalysis mediated by a
 nickel--borane complex
;
_journal_issue 2
_journal_name_full 'Chemical Science'
_journal_page_first 590
_journal_paper_doi 10.1039/c3sc52626g
_journal_volume 5
_journal_year 2014
_chemical_formula_moiety 'C60 H54 B Ni P2 Si'
_chemical_formula_sum 'C60 H54 B Ni P2 Si'
_chemical_formula_weight 934.58
_chemical_name_common MesDPBPhHNiSiHPh2
_space_group_IT_number 2
_symmetry_cell_setting triclinic
_symmetry_Int_Tables_number 2
_symmetry_space_group_name_Hall '-P 1'
_symmetry_space_group_name_H-M 'P -1'
_atom_sites_solution_hydrogens geom
_atom_sites_solution_primary direct
_atom_sites_solution_secondary difmap
_audit_creation_method SHELXL-97
_cell_angle_alpha 69.986(3)
_cell_angle_beta 77.017(3)
_cell_angle_gamma 82.180(3)
_cell_formula_units_Z 4
_cell_length_a 12.1452(6)
_cell_length_b 20.3316(10)
_cell_length_c 21.4335(11)
_cell_measurement_reflns_used 9330
_cell_measurement_temperature 100(2)
_cell_measurement_theta_max 30.39
_cell_measurement_theta_min 2.42
_cell_volume 4835.7(4)
_computing_cell_refinement 'Bruker SAINT'
_computing_data_collection 'Bruker APEX2'
_computing_data_reduction 'Bruker SAINT'
_computing_molecular_graphics 'Bruker SHELXTL'
_computing_publication_material 'Bruker SHELXTL'
_computing_structure_refinement 'SHELXL-97 (Sheldrick, 1997)'
_computing_structure_solution 'SHELXS-97 (Sheldrick, 1990)'
_diffrn_ambient_temperature 100(2)
_diffrn_measured_fraction_theta_full 0.998
_diffrn_measured_fraction_theta_max 0.998
_diffrn_measurement_device_type 'Bruker APEX-II CCD'
_diffrn_measurement_method '\f and \w scans'
_diffrn_radiation_monochromator graphite
_diffrn_radiation_probe x-ray
_diffrn_radiation_type MoK\a
_diffrn_radiation_wavelength 0.71073
_diffrn_reflns_av_R_equivalents 0.0675
_diffrn_reflns_av_sigmaI/netI 0.0488
_diffrn_reflns_limit_h_max 14
_diffrn_reflns_limit_h_min -14
_diffrn_reflns_limit_k_max 25
_diffrn_reflns_limit_k_min -25
_diffrn_reflns_limit_l_max 26
_diffrn_reflns_limit_l_min -26
_diffrn_reflns_number 107064
_diffrn_reflns_theta_full 26.02
_diffrn_reflns_theta_max 26.02
_diffrn_reflns_theta_min 1.72
_diffrn_source 'fine-focus sealed tube'
_diffrn_standards_number 0
_exptl_absorpt_coefficient_mu 0.532
_exptl_absorpt_correction_T_max 0.9607
_exptl_absorpt_correction_T_min 0.8114
_exptl_absorpt_correction_type empirical
_exptl_absorpt_process_details sadabs
_exptl_crystal_colour yellow
_exptl_crystal_density_diffrn 1.284
_exptl_crystal_density_method 'not measured'
_exptl_crystal_description blade
_exptl_crystal_F_000 1964
_exptl_crystal_size_max 0.41
_exptl_crystal_size_mid 0.13
_exptl_crystal_size_min 0.08
_refine_diff_density_max 1.754
_refine_diff_density_min -0.610
_refine_diff_density_rms 0.074
_refine_ls_extinction_method none
_refine_ls_goodness_of_fit_ref 1.021
_refine_ls_hydrogen_treatment mixed
_refine_ls_matrix_type full
_refine_ls_number_parameters 1193
_refine_ls_number_reflns 19001
_refine_ls_number_restraints 0
_refine_ls_restrained_S_all 1.021
_refine_ls_R_factor_all 0.0686
_refine_ls_R_factor_gt 0.0442
_refine_ls_shift/su_max 0.000
_refine_ls_shift/su_mean 0.000
_refine_ls_structure_factor_coef Fsqd
_refine_ls_weighting_details 'calc w=1/[\s^2^(Fo^2^)+(0.0532P)^2^+5.1190P] where P=(Fo^2^+2Fc^2^)/3'
_refine_ls_weighting_scheme calc
_refine_ls_wR_factor_gt 0.1065
_refine_ls_wR_factor_ref 0.1192
_reflns_number_gt 14294
_reflns_number_total 19001
_reflns_threshold_expression >2sigma(I)
_cod_data_source_file c3sc52626g.txt
_cod_data_source_block snm12
_cod_database_code 1513608

loop_
_symmetry_equiv_pos_as_xyz
'x, y, z'
'-x, -y, -z'

loop_
_atom_site_label
_atom_site_type_symbol
_atom_site_fract_x
_atom_site_fract_y
_atom_site_fract_z
_atom_site_U_iso_or_equiv
_atom_site_adp_type
_atom_site_occupancy
_atom_site_symmetry_multiplicity
_atom_site_calc_flag
_atom_site_refinement_flags
Ni1 Ni 0.32528(2) 0.480325(16) 0.285402(16) 0.01253(8) Uani 1 1 d .
Ni2 Ni 0.31022(3) -0.014218(17) 0.291277(17) 0.01430(8) Uani 1 1 d .
P11 P 0.29474(5) 0.47906(3) 0.18909(3) 0.01397(14) Uani 1 1 d .
P12 P 0.38319(5) 0.49051(3) 0.36944(3) 0.01264(14) Uani 1 1 d .
P21 P 0.27549(5) -0.01839(3) 0.19771(3) 0.01502(14) Uani 1 1 d .
P22 P 0.37771(5) -0.01766(3) 0.37668(3) 0.01497(14) Uani 1 1 d .
Si1 Si 0.14489(5) 0.48429(4) 0.34023(4) 0.01391(15) Uani 1 1 d .
H101 H 0.138(2) 0.4587(14) 0.4101(14) 0.020(7) Uiso 1 1 d .
Si2 Si 0.13246(6) -0.00186(4) 0.34726(4) 0.01603(15) Uani 1 1 d .
H201 H 0.131(2) 0.0337(15) 0.3936(15) 0.026(8) Uiso 1 1 d .
B1 B 0.5217(2) 0.50678(16) 0.22124(15) 0.0165(6) Uani 1 1 d .
B2 B 0.5120(2) -0.04213(15) 0.24183(15) 0.0162(6) Uani 1 1 d .
H100 H 0.455(2) 0.4587(14) 0.2543(14) 0.017(7) Uiso 1 1 d .
H200 H 0.436(2) 0.0058(14) 0.2473(14) 0.021(7) Uiso 1 1 d .
C11 C 0.1631(2) 0.49004(14) 0.15773(13) 0.0188(6) Uani 1 1 d .
C12 C 0.1357(2) 0.44127(16) 0.13228(16) 0.0279(7) Uani 1 1 d .
H12A H 0.1848 0.4007 0.1320 0.033 Uiso 1 1 calc R
C13 C 0.0358(3) 0.45199(18) 0.10714(19) 0.0387(8) Uani 1 1 d .
H13A H 0.0171 0.4184 0.0900 0.046 Uiso 1 1 calc R
C14 C -0.0356(2) 0.51061(18) 0.10691(18) 0.0365(8) Uani 1 1 d .
H14A H -0.1028 0.5179 0.0891 0.044 Uiso 1 1 calc R
C15 C -0.0092(2) 0.55901(17) 0.13274(16) 0.0297(7) Uani 1 1 d .
H15A H -0.0584 0.5996 0.1327 0.036 Uiso 1 1 calc R
C16 C 0.0886(2) 0.54835(15) 0.15852(14) 0.0218(6) Uani 1 1 d .
H16A H 0.1053 0.5813 0.1771 0.026 Uiso 1 1 calc R
C17 C 0.3754(2) 0.41006(14) 0.15937(14) 0.0175(5) Uani 1 1 d .
C18 C 0.3745(2) 0.34191(14) 0.20386(14) 0.0219(6) Uani 1 1 d .
H18A H 0.3323 0.3324 0.2487 0.026 Uiso 1 1 calc R
C19 C 0.4349(2) 0.28764(16) 0.18319(16) 0.0298(7) Uani 1 1 d .
H19A H 0.4336 0.2410 0.2136 0.036 Uiso 1 1 calc R
C21 C 0.3385(2) 0.05401(14) 0.12801(14) 0.0189(6) Uani 1 1 d .
C22 C 0.3158(2) 0.11917(15) 0.13748(15) 0.0250(6) Uani 1 1 d .
H22A H 0.2707 0.1230 0.1786 0.030 Uiso 1 1 calc R
C23 C 0.3586(3) 0.17849(17) 0.08709(17) 0.0334(7) Uani 1 1 d .
H23A H 0.3417 0.2233 0.0930 0.040 Uiso 1 1 calc R
C24 C 0.4261(3) 0.17174(18) 0.02819(17) 0.0372(8) Uani 1 1 d .
H24A H 0.4565 0.2122 -0.0063 0.045 Uiso 1 1 calc R
C25 C 0.4500(2) 0.10760(19) 0.01864(16) 0.0354(8) Uani 1 1 d .
H25A H 0.4972 0.1039 -0.0220 0.042 Uiso 1 1 calc R
C26 C 0.4053(2) 0.04794(16) 0.06832(14) 0.0258(6) Uani 1 1 d .
H26A H 0.4203 0.0036 0.0615 0.031 Uiso 1 1 calc R
C27 C 0.1459(2) -0.02735(14) 0.17185(14) 0.0185(6) Uani 1 1 d .
C28 C 0.1105(2) 0.02301(15) 0.11670(15) 0.0239(6) Uani 1 1 d .
H28A H 0.1542 0.0623 0.0916 0.029 Uiso 1 1 calc R
C29 C 0.0110(2) 0.01654(17) 0.09765(16) 0.0306(7) Uani 1 1 d .
H29A H -0.0131 0.0517 0.0600 0.037 Uiso 1 1 calc R
C110 C 0.4967(2) 0.30162(16) 0.11846(16) 0.0281(7) Uani 1 1 d .
H11A H 0.5384 0.2645 0.1043 0.034 Uiso 1 1 calc R
C111 C 0.4987(2) 0.36920(16) 0.07396(15) 0.0256(6) Uani 1 1 d .
H11B H 0.5420 0.3785 0.0294 0.031 Uiso 1 1 calc R
C112 C 0.4376(2) 0.42361(15) 0.09403(14) 0.0208(6) Uani 1 1 d .
H11C H 0.4384 0.4701 0.0631 0.025 Uiso 1 1 calc R
C113 C 0.3618(2) 0.56179(13) 0.14637(13) 0.0152(5) Uani 1 1 d .
C114 C 0.3179(2) 0.61679(14) 0.09717(13) 0.0197(6) Uani 1 1 d .
H11D H 0.2653 0.6080 0.0746 0.024 Uiso 1 1 calc R
C115 C 0.3502(2) 0.68432(15) 0.08085(14) 0.0240(6) Uani 1 1 d .
H11E H 0.3230 0.7216 0.0457 0.029 Uiso 1 1 calc R
C116 C 0.4224(2) 0.69679(14) 0.11633(14) 0.0242(6) Uani 1 1 d .
H11F H 0.4391 0.7435 0.1087 0.029 Uiso 1 1 calc R
C117 C 0.4707(2) 0.64181(14) 0.16280(14) 0.0211(6) Uani 1 1 d .
H11G H 0.5218 0.6518 0.1855 0.025 Uiso 1 1 calc R
C118 C 0.4475(2) 0.57187(13) 0.17779(13) 0.0159(5) Uani 1 1 d .
C120 C 0.6436(2) 0.39249(14) 0.21036(14) 0.0181(6) Uani 1 1 d .
C121 C 0.7151(2) 0.35213(15) 0.17494(15) 0.0227(6) Uani 1 1 d .
H12B H 0.7343 0.3046 0.1985 0.027 Uiso 1 1 calc R
C122 C 0.7592(2) 0.37923(16) 0.10618(15) 0.0250(6) Uani 1 1 d .
C123 C 0.7338(2) 0.44938(15) 0.07486(14) 0.0226(6) Uani 1 1 d .
H12C H 0.7651 0.4697 0.0283 0.027 Uiso 1 1 calc R
C124 C 0.6637(2) 0.49200(14) 0.10878(14) 0.0191(6) Uani 1 1 d .
C119 C 0.61222(19) 0.46348(14) 0.17766(13) 0.0159(5) Uani 1 1 d .
C125 C 0.6012(2) 0.35700(14) 0.28490(14) 0.0230(6) Uani 1 1 d .
H12D H 0.6405 0.3105 0.2994 0.034 Uiso 1 1 calc R
H12E H 0.5196 0.3521 0.2931 0.034 Uiso 1 1 calc R
H12F H 0.6161 0.3854 0.3106 0.034 Uiso 1 1 calc R
C126 C 0.8308(3) 0.33400(18) 0.06748(17) 0.0364(8) Uani 1 1 d .
H12G H 0.8747 0.3638 0.0255 0.055 Uiso 1 1 calc R
H12H H 0.7818 0.3066 0.0566 0.055 Uiso 1 1 calc R
H12I H 0.8826 0.3021 0.0951 0.055 Uiso 1 1 calc R
C127 C 0.6505(2) 0.56886(15) 0.06824(14) 0.0244(6) Uani 1 1 d .
H12J H 0.6711 0.5973 0.0921 0.037 Uiso 1 1 calc R
H12K H 0.5716 0.5812 0.0626 0.037 Uiso 1 1 calc R
H12L H 0.7001 0.5778 0.0237 0.037 Uiso 1 1 calc R
C128 C 0.5183(2) 0.53123(13) 0.33636(13) 0.0150(5) Uani 1 1 d .
C129 C 0.5612(2) 0.56231(14) 0.37449(14) 0.0184(6) Uani 1 1 d .
H12M H 0.5195 0.5627 0.4176 0.022 Uiso 1 1 calc R
C130 C 0.6648(2) 0.59255(14) 0.34910(14) 0.0192(6) Uani 1 1 d .
H13B H 0.6935 0.6147 0.3741 0.023 Uiso 1 1 calc R
C131 C 0.7260(2) 0.59016(14) 0.28688(14) 0.0205(6) Uani 1 1 d .
H13C H 0.7976 0.6098 0.2697 0.025 Uiso 1 1 calc R
C132 C 0.6833(2) 0.55922(14) 0.24947(14) 0.0194(6) Uani 1 1 d .
H13D H 0.7274 0.5573 0.2074 0.023 Uiso 1 1 calc R
C133 C 0.5764(2) 0.53062(13) 0.27221(13) 0.0160(5) Uani 1 1 d .
C134 C 0.4113(2) 0.40560(13) 0.43142(13) 0.0162(5) Uani 1 1 d .
C135 C 0.5112(2) 0.38825(14) 0.45611(15) 0.0236(6) Uani 1 1 d .
H13E H 0.5683 0.4209 0.4399 0.028 Uiso 1 1 calc R
C136 C 0.5287(3) 0.32418(16) 0.50391(16) 0.0308(7) Uani 1 1 d .
H13F H 0.5980 0.3129 0.5199 0.037 Uiso 1 1 calc R
C137 C 0.4455(2) 0.27599(15) 0.52889(15) 0.0252(6) Uani 1 1 d .
H13G H 0.4571 0.2321 0.5623 0.030 Uiso 1 1 calc R
C138 C 0.3460(2) 0.29282(14) 0.50448(15) 0.0256(6) Uani 1 1 d .
H13H H 0.2886 0.2603 0.5213 0.031 Uiso 1 1 calc R
C139 C 0.3290(2) 0.35606(14) 0.45618(15) 0.0222(6) Uani 1 1 d .
H13I H 0.2606 0.3664 0.4393 0.027 Uiso 1 1 calc R
C140 C 0.30410(19) 0.54358(13) 0.42022(13) 0.0150(5) Uani 1 1 d .
C141 C 0.2850(2) 0.61482(14) 0.38648(14) 0.0183(6) Uani 1 1 d .
H14B H 0.3115 0.6332 0.3390 0.022 Uiso 1 1 calc R
C142 C 0.2278(2) 0.65881(14) 0.42157(15) 0.0234(6) Uani 1 1 d .
H14C H 0.2157 0.7074 0.3983 0.028 Uiso 1 1 calc R
C143 C 0.1878(2) 0.63229(15) 0.49092(15) 0.0241(6) Uani 1 1 d .
H14D H 0.1476 0.6625 0.5150 0.029 Uiso 1 1 calc R
C144 C 0.2070(2) 0.56181(15) 0.52452(15) 0.0236(6) Uani 1 1 d .
H14E H 0.1804 0.5436 0.5720 0.028 Uiso 1 1 calc R
C145 C 0.2649(2) 0.51735(14) 0.48955(14) 0.0187(6) Uani 1 1 d .
H14F H 0.2777 0.4689 0.5131 0.022 Uiso 1 1 calc R
C146 C 0.0772(2) 0.57619(13) 0.32648(14) 0.0176(6) Uani 1 1 d .
C147 C -0.0156(2) 0.58833(15) 0.37423(16) 0.0245(6) Uani 1 1 d .
H14G H -0.0457 0.5498 0.4114 0.029 Uiso 1 1 calc R
C148 C -0.0644(2) 0.65481(16) 0.36866(18) 0.0322(7) Uani 1 1 d .
H14H H -0.1274 0.6616 0.4018 0.039 Uiso 1 1 calc R
C149 C -0.0220(3) 0.71171(16) 0.31506(18) 0.0341(8) Uani 1 1 d .
H14I H -0.0562 0.7575 0.3110 0.041 Uiso 1 1 calc R
C150 C 0.0703(3) 0.70169(15) 0.26742(16) 0.0283(7) Uani 1 1 d .
H15B H 0.1002 0.7407 0.2307 0.034 Uiso 1 1 calc R
C151 C 0.1194(2) 0.63458(14) 0.27325(14) 0.0205(6) Uani 1 1 d .
H15C H 0.1830 0.6283 0.2403 0.025 Uiso 1 1 calc R
C152 C 0.0522(2) 0.42560(13) 0.32525(13) 0.0160(5) Uani 1 1 d .
C153 C 0.0846(2) 0.35458(14) 0.33872(15) 0.0224(6) Uani 1 1 d .
H15D H 0.1529 0.3369 0.3550 0.027 Uiso 1 1 calc R
C154 C 0.0197(2) 0.30863(15) 0.32900(17) 0.0295(7) Uani 1 1 d .
H15E H 0.0432 0.2602 0.3392 0.035 Uiso 1 1 calc R
C155 C -0.0793(2) 0.33417(16) 0.30440(17) 0.0304(7) Uani 1 1 d .
H15F H -0.1236 0.3033 0.2972 0.037 Uiso 1 1 calc R
C156 C -0.1133(2) 0.40423(16) 0.29044(16) 0.0268(7) Uani 1 1 d .
H15G H -0.1810 0.4218 0.2733 0.032 Uiso 1 1 calc R
C157 C -0.0486(2) 0.44935(14) 0.30137(14) 0.0197(6) Uani 1 1 d .
H15H H -0.0738 0.4974 0.2923 0.024 Uiso 1 1 calc R
C210 C -0.0525(2) -0.04070(17) 0.13326(17) 0.0316(7) Uani 1 1 d .
H21A H -0.1195 -0.0454 0.1197 0.038 Uiso 1 1 calc R
C211 C -0.0186(2) -0.09075(16) 0.18835(16) 0.0279(7) Uani 1 1 d .
H21B H -0.0622 -0.1303 0.2127 0.033 Uiso 1 1 calc R
C212 C 0.0789(2) -0.08420(14) 0.20893(15) 0.0211(6) Uani 1 1 d .
H21C H 0.1002 -0.1183 0.2481 0.025 Uiso 1 1 calc R
C213 C 0.3585(2) -0.10230(13) 0.21082(13) 0.0164(5) Uani 1 1 d .
C214 C 0.3192(2) -0.16102(14) 0.20499(14) 0.0191(6) Uani 1 1 d .
H21D H 0.2618 -0.1551 0.1795 0.023 Uiso 1 1 calc R
C215 C 0.3633(2) -0.22759(15) 0.23602(15) 0.0230(6) Uani 1 1 d .
H21E H 0.3367 -0.2673 0.2315 0.028 Uiso 1 1 calc R
C216 C 0.4463(2) -0.23643(15) 0.27376(15) 0.0242(6) Uani 1 1 d .
H21F H 0.4740 -0.2822 0.2971 0.029 Uiso 1 1 calc R
C217 C 0.4887(2) -0.17803(14) 0.27726(15) 0.0219(6) Uani 1 1 d .
H21G H 0.5468 -0.1849 0.3025 0.026 Uiso 1 1 calc R
C218 C 0.4492(2) -0.10941(14) 0.24510(13) 0.0174(5) Uani 1 1 d .
C219 C 0.5922(2) -0.00215(14) 0.16978(14) 0.0171(5) Uani 1 1 d .
C220 C 0.6429(2) -0.03285(15) 0.11931(14) 0.0204(6) Uani 1 1 d .
C221 C 0.7043(2) 0.00710(16) 0.05755(14) 0.0245(6) Uani 1 1 d .
H22B H 0.7355 -0.0145 0.0240 0.029 Uiso 1 1 calc R
C222 C 0.7211(2) 0.07696(16) 0.04365(15) 0.0250(6) Uani 1 1 d .
C223 C 0.6784(2) 0.10613(15) 0.09435(14) 0.0230(6) Uani 1 1 d .
H22C H 0.6926 0.1533 0.0869 0.028 Uiso 1 1 calc R
C224 C 0.6148(2) 0.06823(14) 0.15654(14) 0.0184(6) Uani 1 1 d .
C225 C 0.6406(2) -0.11007(16) 0.12895(16) 0.0285(7) Uani 1 1 d .
H22D H 0.6893 -0.1209 0.0901 0.043 Uiso 1 1 calc R
H22E H 0.5628 -0.1211 0.1326 0.043 Uiso 1 1 calc R
H22F H 0.6681 -0.1382 0.1704 0.043 Uiso 1 1 calc R
C226 C 0.7821(3) 0.11982(18) -0.02495(16) 0.0380(8) Uani 1 1 d .
H22G H 0.8355 0.0890 -0.0455 0.057 Uiso 1 1 calc R
H22H H 0.8234 0.1553 -0.0198 0.057 Uiso 1 1 calc R
H22I H 0.7269 0.1431 -0.0540 0.057 Uiso 1 1 calc R
C227 C 0.5719(2) 0.10549(14) 0.20826(14) 0.0207(6) Uani 1 1 d .
H22J H 0.5897 0.0758 0.2520 0.031 Uiso 1 1 calc R
H22K H 0.4897 0.1150 0.2127 0.031 Uiso 1 1 calc R
H22L H 0.6084 0.1498 0.1936 0.031 Uiso 1 1 calc R
C228 C 0.5760(2) -0.06134(13) 0.30516(14) 0.0167(5) Uani 1 1 d .
C229 C 0.6901(2) -0.08756(14) 0.29958(14) 0.0202(6) Uani 1 1 d .
H22M H 0.7312 -0.0895 0.2569 0.024 Uiso 1 1 calc R
C230 C 0.7444(2) -0.11069(14) 0.35456(14) 0.0204(6) Uani 1 1 d .
H23B H 0.8214 -0.1280 0.3490 0.024 Uiso 1 1 calc R
C231 C 0.6868(2) -0.10861(13) 0.41732(14) 0.0198(6) Uani 1 1 d .
H23C H 0.7236 -0.1249 0.4551 0.024 Uiso 1 1 calc R
C232 C 0.5747(2) -0.08245(13) 0.42471(14) 0.0183(6) Uani 1 1 d .
H23D H 0.5344 -0.0808 0.4677 0.022 Uiso 1 1 calc R
C233 C 0.5210(2) -0.05859(13) 0.36909(13) 0.0157(5) Uani 1 1 d .
C234 C 0.3953(2) 0.07034(14) 0.37662(13) 0.0190(6) Uani 1 1 d .
C235 C 0.3163(2) 0.12436(15) 0.35469(17) 0.0296(7) Uani 1 1 d .
H23E H 0.2545 0.1154 0.3389 0.036 Uiso 1 1 calc R
C236 C 0.3256(3) 0.19108(16) 0.35526(19) 0.0389(9) Uani 1 1 d .
H23F H 0.2695 0.2273 0.3409 0.047 Uiso 1 1 calc R
C237 C 0.4169(3) 0.20545(15) 0.37679(15) 0.0323(7) Uani 1 1 d .
H23G H 0.4222 0.2509 0.3787 0.039 Uiso 1 1 calc R
C238 C 0.4989(3) 0.15330(16) 0.39519(16) 0.0356(8) Uani 1 1 d .
H23H H 0.5634 0.1632 0.4078 0.043 Uiso 1 1 calc R
C239 C 0.4882(3) 0.08594(15) 0.39548(16) 0.0312(7) Uani 1 1 d .
H23I H 0.5453 0.0501 0.4088 0.037 Uiso 1 1 calc R
C240 C 0.3092(2) -0.06546(14) 0.46221(14) 0.0182(6) Uani 1 1 d .
C241 C 0.2700(2) -0.03480(15) 0.51222(14) 0.0246(6) Uani 1 1 d .
H24B H 0.2813 0.0131 0.5033 0.030 Uiso 1 1 calc R
C242 C 0.2142(3) -0.07418(18) 0.57555(16) 0.0345(7) Uani 1 1 d .
H24C H 0.1884 -0.0532 0.6101 0.041 Uiso 1 1 calc R
C243 C 0.1962(3) -0.14346(18) 0.58840(16) 0.0364(8) Uani 1 1 d .
H24D H 0.1570 -0.1699 0.6315 0.044 Uiso 1 1 calc R
C244 C 0.2351(2) -0.17442(16) 0.53882(16) 0.0293(7) Uani 1 1 d .
H24E H 0.2231 -0.2223 0.5480 0.035 Uiso 1 1 calc R
C245 C 0.2913(2) -0.13600(15) 0.47578(15) 0.0227(6) Uani 1 1 d .
H24F H 0.3178 -0.1575 0.4417 0.027 Uiso 1 1 calc R
C246 C 0.0333(2) 0.05702(14) 0.29203(14) 0.0189(6) Uani 1 1 d .
C247 C 0.0454(2) 0.12905(15) 0.26356(15) 0.0249(6) Uani 1 1 d .
H24G H 0.1050 0.1485 0.2722 0.030 Uiso 1 1 calc R
C248 C -0.0266(3) 0.17297(16) 0.22324(17) 0.0344(7) Uani 1 1 d .
H24H H -0.0160 0.2218 0.2045 0.041 Uiso 1 1 calc R
C249 C -0.1146(2) 0.14583(17) 0.21006(17) 0.0330(7) Uani 1 1 d .
H24I H -0.1643 0.1759 0.1824 0.040 Uiso 1 1 calc R
C250 C -0.1291(2) 0.07498(16) 0.23734(16) 0.0288(7) Uani 1 1 d .
H25B H -0.1886 0.0560 0.2282 0.035 Uiso 1 1 calc R
C251 C -0.0571(2) 0.03135(15) 0.27803(15) 0.0227(6) Uani 1 1 d .
H25C H -0.0691 -0.0173 0.2971 0.027 Uiso 1 1 calc R
C252 C 0.0602(2) -0.08400(13) 0.40313(14) 0.0165(5) Uani 1 1 d .
C253 C -0.0155(2) -0.08028(15) 0.46157(15) 0.0222(6) Uani 1 1 d .
H25D H -0.0287 -0.0371 0.4709 0.027 Uiso 1 1 calc R
C254 C -0.0719(2) -0.13829(16) 0.50653(16) 0.0283(7) Uani 1 1 d .
H25E H -0.1213 -0.1349 0.5467 0.034 Uiso 1 1 calc R
C255 C -0.0560(2) -0.20087(15) 0.49278(15) 0.0264(7) Uani 1 1 d .
H25F H -0.0959 -0.2403 0.5228 0.032 Uiso 1 1 calc R
C256 C 0.0177(2) -0.20591(15) 0.43547(15) 0.0247(6) Uani 1 1 d .
H25G H 0.0284 -0.2488 0.4257 0.030 Uiso 1 1 calc R
C257 C 0.0771(2) -0.14816(14) 0.39149(15) 0.0218(6) Uani 1 1 d .
H25H H 0.1299 -0.1528 0.3529 0.026 Uiso 1 1 calc R
C1S C -0.1063(5) 0.7633(3) -0.0002(5) 0.111(2) Uani 1 1 d .
H1SA H -0.0989 0.7722 -0.0474 0.133 Uiso 1 1 calc R
C2S C -0.1972(7) 0.7357(3) 0.0481(4) 0.114(3) Uani 1 1 d .
H2SA H -0.2565 0.7207 0.0349 0.137 Uiso 1 1 calc R
C3S C -0.2067(4) 0.7284(3) 0.1183(3) 0.0859(17) Uani 1 1 d .
H3SA H -0.2740 0.7101 0.1482 0.103 Uiso 1 1 calc R
C4S C -0.1279(4) 0.7453(2) 0.1459(3) 0.0719(14) Uani 1 1 d .
H4S H -0.1356 0.7407 0.1923 0.086 Uiso 1 1 calc R
C5S C -0.0323(5) 0.7711(4) 0.0943(3) 0.108(2) Uani 1 1 d .
H5SA H 0.0304 0.7852 0.1053 0.129 Uiso 1 1 calc R
C6S C -0.0313(6) 0.7755(3) 0.0288(3) 0.0909(17) Uani 1 1 d .
H6SA H 0.0377 0.7904 -0.0013 0.109 Uiso 1 1 calc R

loop_
_atom_site_aniso_label
_atom_site_aniso_U_11
_atom_site_aniso_U_22
_atom_site_aniso_U_33
_atom_site_aniso_U_23
_atom_site_aniso_U_13
_atom_site_aniso_U_12
Ni1 0.00692(15) 0.01693(17) 0.01411(18) -0.00491(13) -0.00042(12) -0.00496(12)
Ni2 0.00846(15) 0.01844(17) 0.01602(18) -0.00549(14) -0.00107(12) -0.00328(12)
P11 0.0088(3) 0.0189(3) 0.0148(3) -0.0054(3) -0.0009(2) -0.0054(2)
P12 0.0088(3) 0.0158(3) 0.0133(3) -0.0038(3) -0.0006(2) -0.0053(2)
P21 0.0100(3) 0.0181(3) 0.0178(4) -0.0063(3) -0.0023(3) -0.0030(2)
P22 0.0125(3) 0.0167(3) 0.0160(4) -0.0057(3) -0.0015(3) -0.0027(2)
Si1 0.0080(3) 0.0170(3) 0.0168(4) -0.0055(3) 0.0001(3) -0.0050(3)
Si2 0.0096(3) 0.0190(4) 0.0186(4) -0.0057(3) -0.0001(3) -0.0035(3)
B1 0.0077(13) 0.0235(16) 0.0173(16) -0.0054(12) 0.0026(11) -0.0096(11)
B2 0.0101(13) 0.0198(15) 0.0180(16) -0.0060(12) 0.0001(11) -0.0039(11)
C11 0.0096(12) 0.0292(15) 0.0166(14) -0.0044(11) -0.0015(10) -0.0079(10)
C12 0.0203(14) 0.0310(16) 0.0370(18) -0.0137(14) -0.0078(13) -0.0063(12)
C13 0.0260(16) 0.047(2) 0.056(2) -0.0236(18) -0.0181(16) -0.0104(14)
C14 0.0171(14) 0.052(2) 0.046(2) -0.0151(17) -0.0149(14) -0.0065(14)
C15 0.0130(13) 0.0388(18) 0.0354(18) -0.0106(14) -0.0028(12) -0.0025(12)
C16 0.0125(12) 0.0319(16) 0.0216(15) -0.0096(12) -0.0009(11) -0.0046(11)
C17 0.0098(11) 0.0232(14) 0.0232(15) -0.0110(12) -0.0035(10) -0.0038(10)
C18 0.0181(13) 0.0254(15) 0.0219(15) -0.0085(12) 0.0013(11) -0.0063(11)
C19 0.0296(16) 0.0241(15) 0.0363(19) -0.0115(14) -0.0040(14) -0.0036(12)
C21 0.0108(12) 0.0250(14) 0.0208(15) -0.0036(12) -0.0064(11) -0.0055(10)
C22 0.0224(14) 0.0270(15) 0.0243(16) -0.0046(13) -0.0046(12) -0.0070(12)
C23 0.0307(16) 0.0287(17) 0.040(2) -0.0025(14) -0.0126(15) -0.0118(13)
C24 0.0232(16) 0.044(2) 0.0329(19) 0.0088(15) -0.0078(14) -0.0151(14)
C25 0.0179(14) 0.061(2) 0.0189(16) -0.0012(15) -0.0015(12) -0.0070(14)
C26 0.0165(13) 0.0398(17) 0.0217(16) -0.0092(13) -0.0060(12) -0.0018(12)
C27 0.0088(12) 0.0256(14) 0.0234(15) -0.0105(12) -0.0030(11) -0.0022(10)
C28 0.0155(13) 0.0282(15) 0.0274(16) -0.0070(13) -0.0051(12) -0.0029(11)
C29 0.0192(14) 0.0377(18) 0.0337(18) -0.0058(14) -0.0122(13) -0.0009(12)
C110 0.0191(14) 0.0334(17) 0.0398(19) -0.0233(15) -0.0052(13) 0.0015(12)
C111 0.0163(13) 0.0406(18) 0.0243(16) -0.0176(14) -0.0003(12) -0.0045(12)
C112 0.0154(13) 0.0299(15) 0.0196(15) -0.0101(12) -0.0031(11) -0.0047(11)
C113 0.0094(11) 0.0213(13) 0.0143(13) -0.0073(11) 0.0033(10) -0.0040(10)
C114 0.0139(12) 0.0267(15) 0.0156(14) -0.0047(11) 0.0007(10) -0.0037(11)
C115 0.0253(14) 0.0218(14) 0.0183(15) -0.0017(12) 0.0003(12) 0.0000(11)
C116 0.0297(15) 0.0196(14) 0.0192(15) -0.0053(12) 0.0059(12) -0.0080(11)
C117 0.0188(13) 0.0233(14) 0.0221(15) -0.0091(12) 0.0023(11) -0.0094(11)
C118 0.0101(11) 0.0217(14) 0.0154(14) -0.0070(11) 0.0028(10) -0.0048(10)
C120 0.0096(12) 0.0262(14) 0.0212(15) -0.0091(12) -0.0025(10) -0.0069(10)
C121 0.0149(13) 0.0255(15) 0.0293(16) -0.0101(13) -0.0042(11) -0.0038(11)
C122 0.0155(13) 0.0367(17) 0.0282(17) -0.0183(14) -0.0001(12) -0.0059(12)
C123 0.0143(13) 0.0369(17) 0.0188(15) -0.0111(13) 0.0010(11) -0.0107(11)
C124 0.0082(11) 0.0314(15) 0.0201(15) -0.0101(12) -0.0007(10) -0.0076(10)
C119 0.0068(11) 0.0235(14) 0.0195(14) -0.0076(11) -0.0022(10) -0.0065(10)
C125 0.0189(13) 0.0212(14) 0.0256(16) -0.0036(12) -0.0023(12) -0.0045(11)
C126 0.0331(17) 0.0425(19) 0.037(2) -0.0221(16) -0.0012(15) -0.0006(14)
C127 0.0171(13) 0.0332(16) 0.0190(15) -0.0061(12) 0.0041(11) -0.0077(11)
C128 0.0101(11) 0.0169(13) 0.0168(14) -0.0025(10) -0.0016(10) -0.0059(9)
C129 0.0155(12) 0.0229(14) 0.0173(14) -0.0057(11) -0.0026(11) -0.0063(10)
C130 0.0164(13) 0.0215(14) 0.0224(15) -0.0049(12) -0.0082(11) -0.0085(10)
C131 0.0116(12) 0.0221(14) 0.0262(16) -0.0016(12) -0.0048(11) -0.0096(10)
C132 0.0104(12) 0.0274(15) 0.0203(15) -0.0067(12) -0.0006(10) -0.0081(10)
C133 0.0112(12) 0.0157(13) 0.0195(14) -0.0026(11) -0.0028(10) -0.0042(10)
C134 0.0142(12) 0.0180(13) 0.0173(14) -0.0071(11) -0.0011(10) -0.0043(10)
C135 0.0211(14) 0.0216(14) 0.0279(16) -0.0026(12) -0.0087(12) -0.0083(11)
C136 0.0280(16) 0.0285(16) 0.0378(19) -0.0033(14) -0.0205(14) -0.0038(12)
C137 0.0314(16) 0.0184(14) 0.0251(16) -0.0033(12) -0.0098(13) -0.0017(12)
C138 0.0219(14) 0.0175(14) 0.0338(17) -0.0018(12) -0.0044(12) -0.0083(11)
C139 0.0161(13) 0.0210(14) 0.0291(16) -0.0034(12) -0.0081(12) -0.0062(11)
C140 0.0082(11) 0.0201(13) 0.0187(14) -0.0065(11) -0.0022(10) -0.0071(9)
C141 0.0138(12) 0.0221(14) 0.0193(14) -0.0050(11) -0.0029(10) -0.0070(10)
C142 0.0199(13) 0.0187(14) 0.0339(17) -0.0094(12) -0.0069(12) -0.0037(11)
C143 0.0164(13) 0.0292(16) 0.0323(17) -0.0176(13) -0.0013(12) -0.0054(11)
C144 0.0192(13) 0.0323(16) 0.0202(15) -0.0105(13) 0.0023(11) -0.0100(12)
C145 0.0160(13) 0.0195(13) 0.0200(14) -0.0053(11) -0.0007(11) -0.0068(10)
C146 0.0114(12) 0.0201(13) 0.0255(15) -0.0110(12) -0.0042(11) -0.0042(10)
C147 0.0148(13) 0.0277(15) 0.0351(18) -0.0161(13) 0.0015(12) -0.0101(11)
C148 0.0161(14) 0.0384(18) 0.052(2) -0.0303(17) -0.0034(14) -0.0005(12)
C149 0.0313(17) 0.0254(16) 0.055(2) -0.0206(16) -0.0187(16) 0.0053(13)
C150 0.0314(16) 0.0226(15) 0.0341(18) -0.0076(13) -0.0143(14) -0.0037(12)
C151 0.0161(13) 0.0250(14) 0.0230(15) -0.0094(12) -0.0051(11) -0.0036(11)
C152 0.0099(11) 0.0203(13) 0.0173(14) -0.0066(11) 0.0035(10) -0.0083(10)
C153 0.0152(13) 0.0236(14) 0.0288(16) -0.0063(12) -0.0062(11) -0.0049(11)
C154 0.0283(15) 0.0193(14) 0.043(2) -0.0082(13) -0.0097(14) -0.0077(12)
C155 0.0246(15) 0.0293(16) 0.043(2) -0.0130(14) -0.0088(14) -0.0142(12)
C156 0.0154(13) 0.0329(16) 0.0342(18) -0.0094(14) -0.0073(12) -0.0077(12)
C157 0.0114(12) 0.0212(14) 0.0247(15) -0.0059(12) 0.0002(11) -0.0052(10)
C210 0.0127(13) 0.0426(19) 0.044(2) -0.0146(16) -0.0113(13) -0.0043(12)
C211 0.0137(13) 0.0355(17) 0.0360(18) -0.0133(14) -0.0012(12) -0.0083(12)
C212 0.0131(12) 0.0248(14) 0.0260(16) -0.0091(12) -0.0028(11) -0.0021(10)
C213 0.0130(12) 0.0183(13) 0.0178(14) -0.0066(11) -0.0001(10) -0.0032(10)
C214 0.0130(12) 0.0245(14) 0.0223(15) -0.0109(12) -0.0018(11) -0.0036(10)
C215 0.0207(14) 0.0234(14) 0.0270(16) -0.0113(12) -0.0001(12) -0.0075(11)
C216 0.0217(14) 0.0196(14) 0.0286(17) -0.0047(12) -0.0042(12) -0.0017(11)
C217 0.0164(13) 0.0229(14) 0.0272(16) -0.0068(12) -0.0066(11) -0.0032(11)
C218 0.0111(12) 0.0223(14) 0.0190(14) -0.0079(11) 0.0005(10) -0.0038(10)
C219 0.0066(11) 0.0234(14) 0.0208(15) -0.0054(11) -0.0038(10) -0.0019(10)
C220 0.0089(12) 0.0311(15) 0.0216(15) -0.0092(12) -0.0047(11) 0.0016(10)
C221 0.0125(13) 0.0403(17) 0.0204(15) -0.0124(13) -0.0028(11) 0.0058(12)
C222 0.0113(12) 0.0357(17) 0.0213(16) -0.0037(13) -0.0004(11) 0.0012(11)
C223 0.0128(12) 0.0261(15) 0.0254(16) -0.0021(12) -0.0031(11) -0.0032(11)
C224 0.0095(12) 0.0249(14) 0.0191(14) -0.0046(11) -0.0032(10) -0.0017(10)
C225 0.0239(15) 0.0340(17) 0.0308(17) -0.0183(14) 0.0004(13) -0.0009(12)
C226 0.0311(17) 0.045(2) 0.0240(18) -0.0012(15) 0.0052(14) -0.0017(14)
C227 0.0154(13) 0.0200(14) 0.0257(16) -0.0057(12) -0.0003(11) -0.0075(10)
C228 0.0115(12) 0.0146(12) 0.0235(15) -0.0048(11) -0.0023(10) -0.0043(9)
C229 0.0120(12) 0.0249(14) 0.0227(15) -0.0067(12) -0.0012(11) -0.0043(10)
C230 0.0107(12) 0.0198(14) 0.0305(16) -0.0058(12) -0.0054(11) -0.0039(10)
C231 0.0196(13) 0.0158(13) 0.0256(16) -0.0038(11) -0.0104(12) -0.0044(10)
C232 0.0195(13) 0.0180(13) 0.0187(14) -0.0060(11) -0.0046(11) -0.0035(10)
C233 0.0115(12) 0.0148(12) 0.0211(14) -0.0050(11) -0.0023(10) -0.0048(9)
C234 0.0205(13) 0.0194(13) 0.0159(14) -0.0057(11) 0.0012(11) -0.0047(11)
C235 0.0149(13) 0.0216(15) 0.045(2) -0.0054(14) 0.0033(13) -0.0068(11)
C236 0.0220(15) 0.0208(15) 0.059(2) -0.0047(15) 0.0125(15) -0.0053(12)
C237 0.0457(19) 0.0209(15) 0.0255(17) -0.0091(13) 0.0130(14) -0.0155(14)
C238 0.056(2) 0.0257(16) 0.0310(18) -0.0066(14) -0.0180(16) -0.0146(15)
C239 0.0457(19) 0.0226(15) 0.0320(18) -0.0086(13) -0.0213(15) -0.0022(13)
C240 0.0101(12) 0.0237(14) 0.0189(14) -0.0040(11) -0.0032(10) -0.0018(10)
C241 0.0246(14) 0.0273(15) 0.0204(15) -0.0080(12) -0.0024(12) 0.0010(12)
C242 0.0355(17) 0.0426(19) 0.0190(16) -0.0091(14) 0.0022(13) 0.0041(14)
C243 0.0274(16) 0.044(2) 0.0237(17) 0.0017(15) 0.0043(13) -0.0050(14)
C244 0.0269(15) 0.0272(16) 0.0289(17) 0.0012(13) -0.0069(13) -0.0101(12)
C245 0.0191(13) 0.0257(15) 0.0244(16) -0.0079(12) -0.0041(12) -0.0054(11)
C246 0.0112(12) 0.0233(14) 0.0196(14) -0.0068(11) 0.0015(10) -0.0005(10)
C247 0.0185(14) 0.0245(15) 0.0303(17) -0.0071(13) -0.0044(12) -0.0017(11)
C248 0.0323(17) 0.0233(16) 0.039(2) -0.0024(14) -0.0056(14) 0.0032(13)
C249 0.0226(15) 0.0377(18) 0.0337(19) -0.0063(15) -0.0093(13) 0.0073(13)
C250 0.0150(13) 0.0388(18) 0.0328(18) -0.0129(14) -0.0041(12) 0.0004(12)
C251 0.0142(13) 0.0277(15) 0.0250(16) -0.0090(12) 0.0001(11) -0.0024(11)
C252 0.0093(11) 0.0206(13) 0.0203(14) -0.0057(11) -0.0051(10) -0.0020(10)
C253 0.0156(13) 0.0242(14) 0.0285(16) -0.0117(12) -0.0004(11) -0.0044(11)
C254 0.0200(14) 0.0338(17) 0.0272(17) -0.0070(13) 0.0043(12) -0.0103(12)
C255 0.0177(13) 0.0273(15) 0.0303(17) -0.0001(13) -0.0059(12) -0.0105(11)
C256 0.0235(14) 0.0197(14) 0.0332(17) -0.0067(13) -0.0130(13) -0.0012(11)
C257 0.0184(13) 0.0246(15) 0.0229(15) -0.0089(12) -0.0040(11) 0.0002(11)
C1S 0.070(4) 0.080(4) 0.199(8) -0.056(5) -0.040(5) -0.004(3)
C2S 0.138(6) 0.064(4) 0.159(7) -0.010(4) -0.109(6) 0.000(4)
C3S 0.064(3) 0.061(3) 0.127(5) -0.012(3) -0.042(3) 0.009(2)
C4S 0.069(3) 0.051(3) 0.094(4) -0.006(3) -0.032(3) -0.022(2)
C5S 0.109(5) 0.146(6) 0.083(4) -0.046(4) 0.009(3) -0.084(4)
C6S 0.106(5) 0.110(5) 0.072(4) -0.046(4) -0.025(3) -0.001(4)

loop_
_atom_type_symbol
_atom_type_description
_atom_type_scat_dispersion_real
_atom_type_scat_dispersion_imag
_atom_type_scat_source
C C 0.0033 0.0016 'International Tables Vol C Tables 4.2.6.8 and 6.1.1.4'
H H 0.0000 0.0000 'International Tables Vol C Tables 4.2.6.8 and 6.1.1.4'
B B 0.0013 0.0007 'International Tables Vol C Tables 4.2.6.8 and 6.1.1.4'
Si Si 0.0817 0.0704 'International Tables Vol C Tables 4.2.6.8 and 6.1.1.4'
P P 0.1023 0.0942 'International Tables Vol C Tables 4.2.6.8 and 6.1.1.4'
Ni Ni 0.3393 1.1124 'International Tables Vol C Tables 4.2.6.8 and 6.1.1.4'

loop_
_geom_angle_atom_site_label_1
_geom_angle_atom_site_label_2
_geom_angle_atom_site_label_3
_geom_angle
P12 Ni1 P11 169.56(3)
P12 Ni1 Si1 90.34(3)
P11 Ni1 Si1 98.91(3)
P12 Ni1 B1 85.60(7)
P11 Ni1 B1 84.28(7)
Si1 Ni1 B1 166.12(7)
P12 Ni1 H100 89.4(9)
P11 Ni1 H100 82.7(9)
Si1 Ni1 H100 167.2(9)
B1 Ni1 H100 26.3(9)
P22 Ni2 P21 168.63(3)
P22 Ni2 Si2 90.95(3)
P21 Ni2 Si2 100.08(3)
P22 Ni2 B2 84.63(7)
P21 Ni2 B2 84.11(7)
Si2 Ni2 B2 172.46(7)
P22 Ni2 H200 85.7(10)
P21 Ni2 H200 84.8(10)
Si2 Ni2 H200 160.0(10)
B2 Ni2 H200 25.8(10)
C17 P11 C113 110.47(11)
C17 P11 C11 103.28(12)
C113 P11 C11 105.74(12)
C17 P11 Ni1 114.58(9)
C113 P11 Ni1 89.65(9)
C11 P11 Ni1 130.86(9)
C140 P12 C128 102.53(11)
C140 P12 C134 104.35(12)
C128 P12 C134 106.16(11)
C140 P12 Ni1 122.48(8)
C128 P12 Ni1 107.56(9)
C134 P12 Ni1 112.36(8)
C21 P21 C213 115.30(12)
C21 P21 C27 102.75(12)
C213 P21 C27 107.57(12)
C21 P21 Ni2 109.10(9)
C213 P21 Ni2 88.90(9)
C27 P21 Ni2 133.19(9)
C240 P22 C233 103.88(12)
C240 P22 C234 106.37(12)
C233 P22 C234 104.33(12)
C240 P22 Ni2 120.53(9)
C233 P22 Ni2 108.59(9)
C234 P22 Ni2 111.74(9)
C146 Si1 C152 111.54(11)
C146 Si1 Ni1 113.77(8)
C152 Si1 Ni1 113.68(8)
C146 Si1 H101 102.4(11)
C152 Si1 H101 103.0(11)
Ni1 Si1 H101 111.2(11)
C252 Si2 C246 108.89(11)
C252 Si2 Ni2 117.73(8)
C246 Si2 Ni2 114.00(8)
C252 Si2 H201 102.2(12)
C246 Si2 H201 102.3(12)
Ni2 Si2 H201 109.9(12)
C118 B1 C133 110.7(2)
C118 B1 C119 115.9(2)
C133 B1 C119 113.8(2)
C118 B1 Ni1 78.49(13)
C133 B1 Ni1 102.83(16)
C119 B1 Ni1 129.91(17)
C118 B1 H100 106.9(12)
C133 B1 H100 110.4(12)
C119 B1 H100 98.2(12)
Ni1 B1 H100 35.1(12)
C228 B2 C218 110.7(2)
C228 B2 C219 112.4(2)
C218 B2 C219 116.9(2)
C228 B2 Ni2 103.32(16)
C218 B2 Ni2 77.82(13)
C219 B2 Ni2 130.70(18)
C228 B2 H200 107.4(13)
C218 B2 H200 107.3(13)
C219 B2 H200 101.1(13)
Ni2 B2 H200 34.0(13)
C12 C11 C16 118.8(2)
C12 C11 P11 121.2(2)
C16 C11 P11 120.0(2)
C11 C12 C13 119.9(3)
C11 C12 H12A 120.1
C13 C12 H12A 120.1
C14 C13 C12 120.7(3)
C14 C13 H13A 119.7
C12 C13 H13A 119.7
C13 C14 C15 119.7(3)
C13 C14 H14A 120.1
C15 C14 H14A 120.1
C16 C15 C14 120.0(3)
C16 C15 H15A 120.0
C14 C15 H15A 120.0
C15 C16 C11 121.0(3)
C15 C16 H16A 119.5
C11 C16 H16A 119.5
C18 C17 C112 119.5(2)
C18 C17 P11 118.4(2)
C112 C17 P11 122.0(2)
C19 C18 C17 120.3(3)
C19 C18 H18A 119.8
C17 C18 H18A 119.8
C110 C19 C18 119.7(3)
C110 C19 H19A 120.1
C18 C19 H19A 120.1
C26 C21 C22 120.1(3)
C26 C21 P21 124.6(2)
C22 C21 P21 115.2(2)
C23 C22 C21 120.2(3)
C23 C22 H22A 119.9
C21 C22 H22A 119.9
C24 C23 C22 119.2(3)
C24 C23 H23A 120.4
C22 C23 H23A 120.4
C25 C24 C23 121.1(3)
C25 C24 H24A 119.5
C23 C24 H24A 119.5
C24 C25 C26 120.2(3)
C24 C25 H25A 119.9
C26 C25 H25A 119.9
C21 C26 C25 119.2(3)
C21 C26 H26A 120.4
C25 C26 H26A 120.4
C28 C27 C212 118.8(2)
C28 C27 P21 120.6(2)
C212 C27 P21 120.6(2)
C27 C28 C29 120.5(3)
C27 C28 H28A 119.8
C29 C28 H28A 119.8
C210 C29 C28 120.3(3)
C210 C29 H29A 119.9
C28 C29 H29A 119.9
C19 C110 C111 120.4(3)
C19 C110 H11A 119.8
C111 C110 H11A 119.8
C110 C111 C112 120.2(3)
C110 C111 H11B 119.9
C112 C111 H11B 119.9
C111 C112 C17 119.8(3)
C111 C112 H11C 120.1
C17 C112 H11C 120.1
C114 C113 C118 121.4(2)
C114 C113 P11 122.89(19)
C118 C113 P11 114.23(19)
C115 C114 C113 120.4(3)
C115 C114 H11D 119.8
C113 C114 H11D 119.8
C116 C115 C114 119.1(3)
C116 C115 H11E 120.5
C114 C115 H11E 120.5
C115 C116 C117 120.5(3)
C115 C116 H11F 119.8
C117 C116 H11F 119.8
C116 C117 C118 122.7(3)
C116 C117 H11G 118.6
C118 C117 H11G 118.6
C117 C118 C113 115.1(2)
C117 C118 B1 122.1(2)
C113 C118 B1 122.4(2)
C121 C120 C119 121.2(3)
C121 C120 C125 117.1(2)
C119 C120 C125 121.7(2)
C122 C121 C120 122.1(3)
C122 C121 H12B 118.9
C120 C121 H12B 118.9
C123 C122 C121 116.9(3)
C123 C122 C126 121.5(3)
C121 C122 C126 121.7(3)
C122 C123 C124 122.8(3)
C122 C123 H12C 118.6
C124 C123 H12C 118.6
C123 C124 C119 120.5(3)
C123 C124 C127 116.1(2)
C119 C124 C127 123.4(2)
C120 C119 C124 116.3(2)
C120 C119 B1 118.8(2)
C124 C119 B1 124.9(2)
C120 C125 H12D 109.5
C120 C125 H12E 109.5
H12D C125 H12E 109.5
C120 C125 H12F 109.5
H12D C125 H12F 109.5
H12E C125 H12F 109.5
C122 C126 H12G 109.5
C122 C126 H12H 109.5
H12G C126 H12H 109.5
C122 C126 H12I 109.5
H12G C126 H12I 109.5
H12H C126 H12I 109.5
C124 C127 H12J 109.5
C124 C127 H12K 109.5
H12J C127 H12K 109.5
C124 C127 H12L 109.5
H12J C127 H12L 109.5
H12K C127 H12L 109.5
C133 C128 C129 121.8(2)
C133 C128 P12 117.85(18)
C129 C128 P12 120.37(19)
C130 C129 C128 119.9(2)
C130 C129 H12M 120.1
C128 C129 H12M 120.1
C131 C130 C129 119.4(2)
C131 C130 H13B 120.3
C129 C130 H13B 120.3
C130 C131 C132 120.5(2)
C130 C131 H13C 119.8
C132 C131 H13C 119.8
C131 C132 C133 121.8(2)
C131 C132 H13D 119.1
C133 C132 H13D 119.1
C128 C133 C132 116.5(2)
C128 C133 B1 123.5(2)
C132 C133 B1 119.6(2)
C135 C134 C139 118.1(2)
C135 C134 P12 122.35(19)
C139 C134 P12 119.5(2)
C136 C135 C134 120.8(3)
C136 C135 H13E 119.6
C134 C135 H13E 119.6
C135 C136 C137 120.4(3)
C135 C136 H13F 119.8
C137 C136 H13F 119.8
C138 C137 C136 119.1(3)
C138 C137 H13G 120.5
C136 C137 H13G 120.5
C139 C138 C137 120.6(3)
C139 C138 H13H 119.7
C137 C138 H13H 119.7
C138 C139 C134 120.9(3)
C138 C139 H13I 119.5
C134 C139 H13I 119.5
C145 C140 C141 119.2(2)
C145 C140 P12 123.9(2)
C141 C140 P12 116.8(2)
C142 C141 C140 120.4(3)
C142 C141 H14B 119.8
C140 C141 H14B 119.8
C141 C142 C143 120.3(3)
C141 C142 H14C 119.9
C143 C142 H14C 119.9
C144 C143 C142 119.5(3)
C144 C143 H14D 120.3
C142 C143 H14D 120.3
C143 C144 C145 120.5(3)
C143 C144 H14E 119.7
C145 C144 H14E 119.7
C144 C145 C140 120.1(3)
C144 C145 H14F 119.9
C140 C145 H14F 119.9
C151 C146 C147 117.1(2)
C151 C146 Si1 123.6(2)
C147 C146 Si1 119.1(2)
C148 C147 C146 121.6(3)
C148 C147 H14G 119.2
C146 C147 H14G 119.2
C147 C148 C149 120.2(3)
C147 C148 H14H 119.9
C149 C148 H14H 119.9
C150 C149 C148 119.7(3)
C150 C149 H14I 120.2
C148 C149 H14I 120.2
C149 C150 C151 119.9(3)
C149 C150 H15B 120.0
C151 C150 H15B 120.0
C150 C151 C146 121.4(3)
C150 C151 H15C 119.3
C146 C151 H15C 119.3
C153 C152 C157 117.1(2)
C153 C152 Si1 119.16(19)
C157 C152 Si1 123.7(2)
C152 C153 C154 121.9(3)
C152 C153 H15D 119.1
C154 C153 H15D 119.1
C155 C154 C153 119.5(3)
C155 C154 H15E 120.3
C153 C154 H15E 120.3
C156 C155 C154 119.9(3)
C156 C155 H15F 120.0
C154 C155 H15F 120.0
C155 C156 C157 120.0(3)
C155 C156 H15G 120.0
C157 C156 H15G 120.0
C156 C157 C152 121.6(3)
C156 C157 H15H 119.2
C152 C157 H15H 119.2
C211 C210 C29 119.7(3)
C211 C210 H21A 120.1
C29 C210 H21A 120.1
C210 C211 C212 120.7(3)
C210 C211 H21B 119.7
C212 C211 H21B 119.7
C211 C212 C27 120.0(3)
C211 C212 H21C 120.0
C27 C212 H21C 120.0
C214 C213 C218 120.8(2)
C214 C213 P21 122.40(19)
C218 C213 P21 114.60(19)
C215 C214 C213 120.5(2)
C215 C214 H21D 119.8
C213 C214 H21D 119.8
C214 C215 C216 119.9(3)
C214 C215 H21E 120.0
C216 C215 H21E 120.0
C215 C216 C217 119.7(3)
C215 C216 H21F 120.2
C217 C216 H21F 120.2
C216 C217 C218 122.6(3)
C216 C217 H21G 118.7
C218 C217 H21G 118.7
C217 C218 C213 116.3(2)
C217 C218 B2 121.1(2)
C213 C218 B2 122.3(2)
C224 C219 C220 116.6(2)
C224 C219 B2 118.3(2)
C220 C219 B2 125.0(2)
C221 C220 C219 120.7(3)
C221 C220 C225 115.8(2)
C219 C220 C225 123.5(2)
C222 C221 C220 122.2(3)
C222 C221 H22B 118.9
C220 C221 H22B 118.9
C223 C222 C221 117.5(3)
C223 C222 C226 121.5(3)
C221 C222 C226 121.0(3)
C222 C223 C224 122.0(3)
C222 C223 H22C 119.0
C224 C223 H22C 119.0
C223 C224 C219 120.8(3)
C223 C224 C227 117.4(2)
C219 C224 C227 121.8(2)
C220 C225 H22D 109.5
C220 C225 H22E 109.5
H22D C225 H22E 109.5
C220 C225 H22F 109.5
H22D C225 H22F 109.5
H22E C225 H22F 109.5
C222 C226 H22G 109.5
C222 C226 H22H 109.5
H22G C226 H22H 109.5
C222 C226 H22I 109.5
H22G C226 H22I 109.5
H22H C226 H22I 109.5
C224 C227 H22J 109.5
C224 C227 H22K 109.5
H22J C227 H22K 109.5
C224 C227 H22L 109.5
H22J C227 H22L 109.5
H22K C227 H22L 109.5
C233 C228 C229 116.1(2)
C233 C228 B2 123.1(2)
C229 C228 B2 120.6(2)
C230 C229 C228 122.1(3)
C230 C229 H22M 119.0
C228 C229 H22M 119.0
C231 C230 C229 120.3(2)
C231 C230 H23B 119.9
C229 C230 H23B 119.9
C230 C231 C232 119.4(3)
C230 C231 H23C 120.3
C232 C231 H23C 120.3
C231 C232 C233 120.1(3)
C231 C232 H23D 120.0
C233 C232 H23D 120.0
C232 C233 C228 122.0(2)
C232 C233 P22 120.4(2)
C228 C233 P22 117.50(19)
C235 C234 C239 118.1(3)
C235 C234 P22 119.6(2)
C239 C234 P22 122.3(2)
C236 C235 C234 121.2(3)
C236 C235 H23E 119.4
C234 C235 H23E 119.4
C235 C236 C237 120.2(3)
C235 C236 H23F 119.9
C237 C236 H23F 119.9
C238 C237 C236 119.2(3)
C238 C237 H23G 120.4
C236 C237 H23G 120.4
C237 C238 C239 120.3(3)
C237 C238 H23H 119.8
C239 C238 H23H 119.8
C234 C239 C238 120.9(3)
C234 C239 H23I 119.5
C238 C239 H23I 119.5
C241 C240 C245 119.5(3)
C241 C240 P22 123.4(2)
C245 C240 P22 117.0(2)
C240 C241 C242 120.0(3)
C240 C241 H24B 120.0
C242 C241 H24B 120.0
C243 C242 C241 120.2(3)
C243 C242 H24C 119.9
C241 C242 H24C 119.9
C242 C243 C244 120.1(3)
C242 C243 H24D 119.9
C244 C243 H24D 119.9
C243 C244 C245 120.2(3)
C243 C244 H24E 119.9
C245 C244 H24E 119.9
C244 C245 C240 120.0(3)
C244 C245 H24F 120.0
C240 C245 H24F 120.0
C247 C246 C251 116.4(3)
C247 C246 Si2 121.2(2)
C251 C246 Si2 122.4(2)
C248 C247 C246 122.0(3)
C248 C247 H24G 119.0
C246 C247 H24G 119.0
C247 C248 C249 120.1(3)
C247 C248 H24H 120.0
C249 C248 H24H 120.0
C250 C249 C248 119.5(3)
C250 C249 H24I 120.3
C248 C249 H24I 120.3
C249 C250 C251 120.2(3)
C249 C250 H25B 119.9
C251 C250 H25B 119.9
C250 C251 C246 121.8(3)
C250 C251 H25C 119.1
C246 C251 H25C 119.1
C257 C252 C253 117.3(2)
C257 C252 Si2 125.5(2)
C253 C252 Si2 117.16(19)
C254 C253 C252 121.5(3)
C254 C253 H25D 119.2
C252 C253 H25D 119.2
C255 C254 C253 119.9(3)
C255 C254 H25E 120.0
C253 C254 H25E 120.0
C256 C255 C254 119.7(3)
C256 C255 H25F 120.2
C254 C255 H25F 120.2
C255 C256 C257 120.2(3)
C255 C256 H25G 119.9
C257 C256 H25G 119.9
C252 C257 C256 121.2(3)
C252 C257 H25H 119.4
C256 C257 H25H 119.4
C6S C1S C2S 109.2(8)
C6S C1S H1SA 125.4
C2S C1S H1SA 125.4
C1S C2S C3S 122.5(6)
C1S C2S H2SA 118.7
C3S C2S H2SA 118.7
C4S C3S C2S 126.1(6)
C4S C3S H3SA 116.9
C2S C3S H3SA 116.9
C3S C4S C5S 109.5(5)
C3S C4S H4S 125.2
C5S C4S H4S 125.2
C6S C5S C4S 119.8(5)
C6S C5S H5SA 120.1
C4S C5S H5SA 120.1
C1S C6S C5S 132.6(7)
C1S C6S H6SA 113.7
C5S C6S H6SA 113.7

loop_
_geom_bond_atom_site_label_1
_geom_bond_atom_site_label_2
_geom_bond_distance
Ni1 P12 2.1556(7)
Ni1 P11 2.1869(7)
Ni1 Si1 2.2466(7)
Ni1 B1 2.498(3)
Ni1 H100 1.64(3)
Ni2 P22 2.1444(8)
Ni2 P21 2.1711(8)
Ni2 Si2 2.2491(7)
Ni2 B2 2.514(3)
Ni2 H200 1.63(3)
P11 C17 1.814(3)
P11 C113 1.821(3)
P11 C11 1.828(3)
P12 C140 1.823(3)
P12 C128 1.824(2)
P12 C134 1.826(3)
P21 C21 1.809(3)
P21 C213 1.827(3)
P21 C27 1.833(3)
P22 C240 1.820(3)
P22 C233 1.822(3)
P22 C234 1.830(3)
Si1 C146 1.889(3)
Si1 C152 1.894(2)
Si1 H101 1.39(3)
Si2 C252 1.885(3)
Si2 C246 1.888(3)
Si2 H201 1.41(3)
B1 C118 1.625(4)
B1 C133 1.627(4)
B1 C119 1.641(4)
B1 H100 1.26(3)
B2 C228 1.621(4)
B2 C218 1.629(4)
B2 C219 1.635(4)
B2 H200 1.27(3)
C11 C12 1.391(4)
C11 C16 1.393(4)
C12 C13 1.396(4)
C12 H12A 0.9500
C13 C14 1.375(5)
C13 H13A 0.9500
C14 C15 1.384(4)
C14 H14A 0.9500
C15 C16 1.381(4)
C15 H15A 0.9500
C16 H16A 0.9500
C17 C18 1.387(4)
C17 C112 1.388(4)
C18 C19 1.386(4)
C18 H18A 0.9500
C19 C110 1.374(4)
C19 H19A 0.9500
C21 C26 1.387(4)
C21 C22 1.390(4)
C22 C23 1.385(4)
C22 H22A 0.9500
C23 C24 1.381(5)
C23 H23A 0.9500
C24 C25 1.371(5)
C24 H24A 0.9500
C25 C26 1.391(4)
C25 H25A 0.9500
C26 H26A 0.9500
C27 C28 1.382(4)
C27 C212 1.402(4)
C28 C29 1.394(4)
C28 H28A 0.9500
C29 C210 1.380(4)
C29 H29A 0.9500
C110 C111 1.378(4)
C110 H11A 0.9500
C111 C112 1.385(4)
C111 H11B 0.9500
C112 H11C 0.9500
C113 C114 1.389(4)
C113 C118 1.430(4)
C114 C115 1.385(4)
C114 H11D 0.9500
C115 C116 1.380(4)
C115 H11E 0.9500
C116 C117 1.381(4)
C116 H11F 0.9500
C117 C118 1.400(4)
C117 H11G 0.9500
C120 C121 1.393(4)
C120 C119 1.413(4)
C120 C125 1.510(4)
C121 C122 1.390(4)
C121 H12B 0.9500
C122 C123 1.378(4)
C122 C126 1.507(4)
C123 C124 1.399(4)
C123 H12C 0.9500
C124 C119 1.416(4)
C124 C127 1.512(4)
C125 H12D 0.9800
C125 H12E 0.9800
C125 H12F 0.9800
C126 H12G 0.9800
C126 H12H 0.9800
C126 H12I 0.9800
C127 H12J 0.9800
C127 H12K 0.9800
C127 H12L 0.9800
C128 C133 1.401(4)
C128 C129 1.405(4)
C129 C130 1.390(3)
C129 H12M 0.9500
C130 C131 1.386(4)
C130 H13B 0.9500
C131 C132 1.388(4)
C131 H13C 0.9500
C132 C133 1.411(3)
C132 H13D 0.9500
C134 C135 1.386(4)
C134 C139 1.401(3)
C135 C136 1.379(4)
C135 H13E 0.9500
C136 C137 1.391(4)
C136 H13F 0.9500
C137 C138 1.379(4)
C137 H13G 0.9500
C138 C139 1.371(4)
C138 H13H 0.9500
C139 H13I 0.9500
C140 C145 1.389(4)
C140 C141 1.393(4)
C141 C142 1.380(4)
C141 H14B 0.9500
C142 C143 1.391(4)
C142 H14C 0.9500
C143 C144 1.380(4)
C143 H14D 0.9500
C144 C145 1.388(4)
C144 H14E 0.9500
C145 H14F 0.9500
C146 C151 1.396(4)
C146 C147 1.399(4)
C147 C148 1.377(4)
C147 H14G 0.9500
C148 C149 1.382(5)
C148 H14H 0.9500
C149 C150 1.381(5)
C149 H14I 0.9500
C150 C151 1.389(4)
C150 H15B 0.9500
C151 H15C 0.9500
C152 C153 1.391(4)
C152 C157 1.395(4)
C153 C154 1.394(4)
C153 H15D 0.9500
C154 C155 1.386(4)
C154 H15E 0.9500
C155 C156 1.376(4)
C155 H15F 0.9500
C156 C157 1.393(4)
C156 H15G 0.9500
C157 H15H 0.9500
C210 C211 1.372(4)
C210 H21A 0.9500
C211 C212 1.390(4)
C211 H21B 0.9500
C212 H21C 0.9500
C213 C214 1.397(3)
C213 C218 1.422(4)
C214 C215 1.381(4)
C214 H21D 0.9500
C215 C216 1.386(4)
C215 H21E 0.9500
C216 C217 1.388(4)
C216 H21F 0.9500
C217 C218 1.400(4)
C217 H21G 0.9500
C219 C224 1.413(4)
C219 C220 1.413(4)
C220 C221 1.398(4)
C220 C225 1.515(4)
C221 C222 1.382(4)
C221 H22B 0.9500
C222 C223 1.381(4)
C222 C226 1.510(4)
C223 C224 1.401(4)
C223 H22C 0.9500
C224 C227 1.511(4)
C225 H22D 0.9800
C225 H22E 0.9800
C225 H22F 0.9800
C226 H22G 0.9800
C226 H22H 0.9800
C226 H22I 0.9800
C227 H22J 0.9800
C227 H22K 0.9800
C227 H22L 0.9800
C228 C233 1.399(4)
C228 C229 1.410(3)
C229 C230 1.389(4)
C229 H22M 0.9500
C230 C231 1.382(4)
C230 H23B 0.9500
C231 C232 1.388(4)
C231 H23C 0.9500
C232 C233 1.396(4)
C232 H23D 0.9500
C234 C235 1.382(4)
C234 C239 1.389(4)
C235 C236 1.381(4)
C235 H23E 0.9500
C236 C237 1.392(5)
C236 H23F 0.9500
C237 C238 1.369(5)
C237 H23G 0.9500
C238 C239 1.391(4)
C238 H23H 0.9500
C239 H23I 0.9500
C240 C241 1.382(4)
C240 C245 1.400(4)
C241 C242 1.391(4)
C241 H24B 0.9500
C242 C243 1.378(5)
C242 H24C 0.9500
C243 C244 1.378(5)
C243 H24D 0.9500
C244 C245 1.382(4)
C244 H24E 0.9500
C245 H24F 0.9500
C246 C247 1.395(4)
C246 C251 1.407(4)
C247 C248 1.382(4)
C247 H24G 0.9500
C248 C249 1.388(4)
C248 H24H 0.9500
C249 C250 1.376(4)
C249 H24I 0.9500
C250 C251 1.383(4)
C250 H25B 0.9500
C251 H25C 0.9500
C252 C257 1.390(4)
C252 C253 1.396(4)
C253 C254 1.391(4)
C253 H25D 0.9500
C254 C255 1.381(4)
C254 H25E 0.9500
C255 C256 1.374(4)
C255 H25F 0.9500
C256 C257 1.398(4)
C256 H25G 0.9500
C257 H25H 0.9500
C1S C6S 1.304(8)
C1S C2S 1.364(10)
C1S H1SA 0.9500
C2S C3S 1.439(9)
C2S H2SA 0.9500
C3S C4S 1.366(7)
C3S H3SA 0.9500
C4S C5S 1.427(7)
C4S H4S 0.9500
C5S C6S 1.373(7)
C5S H5SA 0.9500
C6S H6SA 0.9500
